data_4115117
loop_
_publ_author_name
'Daniel B. Werz'
'Rolf Gleiter'
'Frank Rominger'

_publ_contact_author_address
;
        Organisch-Chemisches Institut
        Universit\"at Heidelberg
        Im Neuenheimer Feld 270
        D-69120 Heidelberg
        Germany
;
_publ_contact_author_email rolf.gleiter@urz.uni-heidelberg.de
_publ_contact_author_fax '049 6221 54- 4205'
_publ_contact_author_name 'Gleiter, Rolf'
_publ_contact_author_phone '049 6221 54- 8400'
_publ_section_title
;
 Nanotube Formation Favored by Chalcogen-Chalcogen Interactions
;
_journal_name_full 'Journal of the American Chemical Society'
_journal_page_first 10638
_journal_page_last 10639
_journal_paper_doi 10.1021/ja027146d
_journal_volume 124
_journal_year 2002
_chemical_formula_sum 'C6 H6 Te2'
_chemical_formula_weight 333.31
_chemical_name_systematic
;
 ?
;
_space_group_IT_number 122
_symmetry_cell_setting tetragonal
_symmetry_space_group_name_Hall 'I -4 2bw'
_symmetry_space_group_name_H-M 'I -4 2 d'
_atom_sites_solution_hydrogens geom
_atom_sites_solution_primary direct
_atom_sites_solution_secondary difmap
_audit_creation_method SHELXL-97
_cell_angle_alpha 90.00
_cell_angle_beta 90.00
_cell_angle_gamma 90.00
_cell_formula_units_Z 8
_cell_length_a 20.1830(4)
_cell_length_b 20.1830(4)
_cell_length_c 4.45900(10)
_cell_measurement_temperature 200(2)
_cell_volume 1816.39(7)
_computing_cell_refinement 'Bruker SMART'
_computing_data_collection 'Bruker SMART'
_computing_data_reduction 'Bruker SHELXTL'
_computing_molecular_graphics 'Bruker SHELXTL'
_computing_publication_material 'Bruker SHELXTL'
_computing_structure_refinement 'SHELXL-97 (Sheldrick, 1997)'
_computing_structure_solution 'SHELXS-97 (Sheldrick, 1990)'
_diffrn_ambient_temperature 200(2)
_diffrn_measured_fraction_theta_full 0.998
_diffrn_measured_fraction_theta_max 0.998
_diffrn_measurement_device_type 'CCD area detector'
_diffrn_measurement_method 'phi and omega scans'
_diffrn_radiation_monochromator graphite
_diffrn_radiation_source 'fine-focus sealed tube'
_diffrn_radiation_type MoK\a
_diffrn_radiation_wavelength 0.71073
_diffrn_reflns_av_R_equivalents 0.2445
_diffrn_reflns_av_sigmaI/netI 0.0894
_diffrn_reflns_limit_h_max 22
_diffrn_reflns_limit_h_min -22
_diffrn_reflns_limit_k_max 22
_diffrn_reflns_limit_k_min -22
_diffrn_reflns_limit_l_max 4
_diffrn_reflns_limit_l_min -4
_diffrn_reflns_number 6535
_diffrn_reflns_theta_full 23.33
_diffrn_reflns_theta_max 23.33
_diffrn_reflns_theta_min 2.02
_exptl_absorpt_coefficient_mu 6.339
_exptl_absorpt_correction_type numerical
_exptl_absorpt_process_details 'face indexed numerical absorption correction'
_exptl_crystal_colour brown
_exptl_crystal_density_diffrn 2.438
_exptl_crystal_description needle
_exptl_crystal_F_000 1168
_exptl_crystal_size_max .52
_exptl_crystal_size_mid .02
_exptl_crystal_size_min .02
_refine_diff_density_max 1.446
_refine_diff_density_min -0.637
_refine_diff_density_rms 0.209
_refine_ls_abs_structure_details 'Flack H D (1983), Acta Cryst. A39, 876-881'
_refine_ls_abs_structure_Flack 0.4(4)
_refine_ls_extinction_method none
_refine_ls_goodness_of_fit_ref 1.091
_refine_ls_hydrogen_treatment constr
_refine_ls_matrix_type full
_refine_ls_number_parameters 42
_refine_ls_number_reflns 659
_refine_ls_number_restraints 0
_refine_ls_restrained_S_all 1.091
_refine_ls_R_factor_all 0.0777
_refine_ls_R_factor_gt 0.0454
_refine_ls_shift/su_max 0.024
_refine_ls_shift/su_mean 0.006
_refine_ls_structure_factor_coef Fsqd
_refine_ls_weighting_details 'calc w=1/[\s^2^(Fo^2^)+(0.0453P)^2^+0.0000P] where P=(Fo^2^+2Fc^2^)/3'
_refine_ls_weighting_scheme calc
_refine_ls_wR_factor_gt 0.0976
_refine_ls_wR_factor_ref 0.1176
_reflns_number_gt 437
_reflns_number_total 659
_reflns_threshold_expression >2sigma(I)
_cod_data_source_file ja027146d_s2_1.cif
_cod_data_source_block dwe40_(in_paper_4)
_cod_database_code 4115117

loop_
_symmetry_equiv_pos_as_xyz
'x, y, z'
'-x, -y, z'
'y, -x, -z'
'-y, x, -z'
'-x+1/2, y, -z+3/4'
'x+1/2, -y, -z+3/4'
'-y+1/2, -x, z+3/4'
'y+1/2, x, z+3/4'
'x+1/2, y+1/2, z+1/2'
'-x+1/2, -y+1/2, z+1/2'
'y+1/2, -x+1/2, -z+1/2'
'-y+1/2, x+1/2, -z+1/2'
'-x+1, y+1/2, -z+5/4'
'x+1, -y+1/2, -z+5/4'
'-y+1, -x+1/2, z+5/4'
'y+1, x+1/2, z+5/4'

loop_
_atom_site_label
_atom_site_type_symbol
_atom_site_fract_x
_atom_site_fract_y
_atom_site_fract_z
_atom_site_U_iso_or_equiv
_atom_site_adp_type
_atom_site_occupancy
_atom_site_symmetry_multiplicity
_atom_site_calc_flag
_atom_site_refinement_flags
Te1 Te 0.92372(6) 0.07509(6) 0.2421(3) 0.0292(4) Uani 1 1 d .
C1 C 0.8278(9) 0.0877(11) 0.030(6) 0.055(6) Uani 1 1 d .
H1A H 0.8168 0.0477 -0.0839 0.083 Uiso 1 1 calc R
H1B H 0.8293 0.1259 -0.1052 0.083 Uiso 1 1 calc R
H1C H 0.7941 0.0951 0.1847 0.083 Uiso 1 1 calc R
C2 C 0.9238(10) 0.1668(9) 0.430(5) 0.035(5) Uani 1 1 d .
C3 C 0.9247(8) 0.2201(8) 0.558(4) 0.039(5) Uani 1 1 d .
C4 C 0.7500 0.245(4) 0.3750 0.25(7) Uani 1 2 d S

loop_
_atom_site_aniso_label
_atom_site_aniso_U_11
_atom_site_aniso_U_22
_atom_site_aniso_U_33
_atom_site_aniso_U_23
_atom_site_aniso_U_13
_atom_site_aniso_U_12
Te1 0.0273(9) 0.0240(9) 0.0362(6) -0.0017(8) 0.0005(8) -0.0016(3)
C1 0.024(11) 0.077(17) 0.065(13) 0.008(17) 0.000(10) -0.005(11)
C2 0.024(10) 0.037(12) 0.043(10) 0.007(9) -0.007(9) -0.008(10)
C3 0.038(10) 0.015(8) 0.063(13) -0.007(8) -0.021(10) -0.005(8)
C4 0.31(9) 0.08(4) 0.36(18) 0.000 -0.07(9) 0.000

loop_
_atom_type_symbol
_atom_type_description
_atom_type_scat_dispersion_real
_atom_type_scat_dispersion_imag
_atom_type_scat_source
C C 0.0033 0.0016 'International Tables Vol C Tables 4.2.6.8 and 6.1.1.4'
H H 0.0000 0.0000 'International Tables Vol C Tables 4.2.6.8 and 6.1.1.4'
Te Te -0.5308 1.6751 'International Tables Vol C Tables 4.2.6.8 and 6.1.1.4'

loop_
_geom_angle_atom_site_label_1
_geom_angle_atom_site_label_2
_geom_angle_atom_site_label_3
_geom_angle
_geom_angle_site_symmetry_3
C2 Te1 C1 94.2(6) .
C3 C2 Te1 176(2) .
C2 C3 C3 178(3) 14_455

loop_
_geom_bond_atom_site_label_1
_geom_bond_atom_site_label_2
_geom_bond_distance
_geom_bond_site_symmetry_2
Te1 C2 2.03(2) .
Te1 C1 2.17(2) .
C2 C3 1.22(3) .
C3 C3 1.35(3) 14_455
